data_4086996
loop_
_publ_author_name
'Goutierre, Anne-Sophie'
'Trinh, Huu Vinh'
'Larini, Paolo'
'Jazzar, Rodolphe'
'Baudoin, Olivier'

_publ_section_title
;
 Comparative Structural Analysis of Biarylphosphine Ligands in
 Arylpalladium Bromide and Malonate Complexes
;
_journal_issue 1
_journal_name_full Organometallics
_journal_page_first 129
_journal_paper_doi 10.1021/acs.organomet.6b00535
_journal_volume 36
_journal_year 2017
_chemical_formula_moiety 'C36 H44 F6 N3 O4 P1 Pd1'
_chemical_formula_sum 'C36 H44 F6 N3 O4 P Pd'
_chemical_formula_weight 834.12
_space_group_IT_number 14
_symmetry_cell_setting monoclinic
_symmetry_space_group_name_Hall '-P 2ybc'
_symmetry_space_group_name_H-M 'P 1 21/c 1'
_atom_sites_solution_hydrogens difmap
_atom_sites_solution_primary direct
_cell_angle_alpha 90
_cell_angle_beta 91.4013(8)
_cell_angle_gamma 90
_cell_formula_units_Z 4
_cell_length_a 15.25760(10)
_cell_length_b 11.66470(9)
_cell_length_c 20.1707(2)
_cell_measurement_reflns_used 33785
_cell_measurement_temperature 150
_cell_measurement_theta_max 29.1490
_cell_measurement_theta_min 3.3570
_cell_volume 3588.81(5)
_computing_cell_refinement
;
CrysAlisPro, Agilent Technologies,
Version 1.171.36.28 (release 01-02-2013 CrysAlis171 .NET)
(compiled Feb  1 2013,16:14:44)
;
_computing_data_collection
;
CrysAlisPro, Agilent Technologies,
Version 1.171.36.28 (release 01-02-2013 CrysAlis171 .NET)
(compiled Feb  1 2013,16:14:44)
;
_computing_data_reduction
;
CrysAlisPro, Agilent Technologies,
Version 1.171.36.28 (release 01-02-2013 CrysAlis171 .NET)
(compiled Feb  1 2013,16:14:44)
;
_computing_molecular_graphics 'CAMERON (Watkin et al., 1996)'
_computing_publication_material 'CRYSTALS (Betteridge et al., 2003)'
_computing_structure_refinement 'CRYSTALS (Betteridge et al., 2003)'
_computing_structure_solution 'SIR97 (Altomare et al., 1999)'
_diffrn_ambient_temperature 150
_diffrn_detector_area_resol_mean 15.9897
_diffrn_measured_fraction_theta_full 0.992
_diffrn_measured_fraction_theta_max 0.926
_diffrn_measurement_device_type 'Xcalibur, Eos, Nova'
_diffrn_measurement_method \w
_diffrn_radiation_monochromator mirror
_diffrn_radiation_source 'Mova (Mo) X-ray Source'
_diffrn_radiation_type 'Mo K\a'
_diffrn_radiation_wavelength 0.7107
_diffrn_reflns_av_R_equivalents 0.036
_diffrn_reflns_limit_h_max 20
_diffrn_reflns_limit_h_min -20
_diffrn_reflns_limit_k_max 15
_diffrn_reflns_limit_k_min -15
_diffrn_reflns_limit_l_max 27
_diffrn_reflns_limit_l_min -27
_diffrn_reflns_number 82485
_diffrn_reflns_theta_full 25.257
_diffrn_reflns_theta_max 29.368
_diffrn_reflns_theta_min 2.963
_diffrn_standards_number 0
_exptl_absorpt_coefficient_mu 0.636
_exptl_absorpt_correction_T_max 0.831
_exptl_absorpt_correction_T_min 0.774
_exptl_absorpt_correction_type analytical
_exptl_absorpt_process_details
;
CrysAlisPro, Agilent Technologies,
Version 1.171.36.28 (release 01-02-2013 CrysAlis171 .NET)
(compiled Feb  1 2013,16:14:44)
Analytical numeric absorption correction using a multifaceted crystal
            model based on expressions derived by R.C. Clark & J.S. Reid.
(Clark, R. C. & Reid, J. S. (1995). Acta Cryst. A51, 887-897)
;
_exptl_crystal_colour colorless
_exptl_crystal_density_diffrn 1.544
_exptl_crystal_density_method 'not measured'
_exptl_crystal_description block
_exptl_crystal_F_000 1712
_exptl_crystal_size_max 0.541
_exptl_crystal_size_mid 0.449
_exptl_crystal_size_min 0.428
_refine_diff_density_max 0.92
_refine_diff_density_min -0.60
_refine_ls_extinction_method None
_refine_ls_goodness_of_fit_ref 0.9674
_refine_ls_hydrogen_treatment constr
_refine_ls_matrix_type full
_refine_ls_number_parameters 460
_refine_ls_number_reflns 9133
_refine_ls_number_restraints 0
_refine_ls_R_factor_all 0.0341
_refine_ls_R_factor_gt 0.0274
_refine_ls_shift/su_max 0.0022475
_refine_ls_shift/su_mean 0.0000570
_refine_ls_structure_factor_coef Fsqd
_refine_ls_weighting_details
;
 Method, part 1, Chebychev polynomial, (Watkin, 1994, Prince, 1982) 
 [weight] = 1.0/[A~0~*T~0~(x)+A~1~*T~1~(x) ... +A~n-1~]*T~n-1~(x)] 
 where A~i~ are the Chebychev coefficients listed below and x= Fcalc/Fmax 
 Method = Robust Weighting (Prince, 1982) 
 W = [weight] * [1-(deltaF/6*sigmaF)^2^]^2^ 
 A~i~ are: 
 588. 811. 405. 84.4 
;
_refine_ls_weighting_scheme calc
_refine_ls_wR_factor_all 0.0464
_refine_ls_wR_factor_gt 0.0417
_refine_ls_wR_factor_ref 0.0464
_reflns_limit_h_max 20
_reflns_limit_h_min -20
_reflns_limit_k_max 15
_reflns_limit_k_min 0
_reflns_limit_l_max 27
_reflns_limit_l_min 0
_reflns_number_gt 8042
_reflns_number_total 9133
_reflns_threshold_expression I>2.0\s(I)
_oxford_diffrn_Wilson_B_factor 0.00
_oxford_diffrn_Wilson_scale 0.00
_oxford_refine_ls_r_factor_ref 0.0341
_oxford_refine_ls_scale 2.490(5)
_oxford_reflns_number_all 9133
_oxford_reflns_threshold_expression_ref I>-10.0\s(I)
_cod_data_source_file om6b00535_si_002.cif
_cod_data_source_block ComplexB2
_cod_original_sg_symbol_H-M 'P 1 21/c 1 '
_cod_original_formula_sum 'C36 H44 F6 N3 O4 P1 Pd1'
_cod_database_code 4086996

loop_
_symmetry_equiv_pos_as_xyz
x,y,z
-x,-y,-z
-x,y+1/2,-z+1/2
x,-y+1/2,z+1/2

loop_
_atom_site_label
_atom_site_type_symbol
_atom_site_fract_x
_atom_site_fract_y
_atom_site_fract_z
_atom_site_U_iso_or_equiv
_atom_site_occupancy
_atom_site_adp_type
_atom_site_refinement_flags_posn
Pd1 Pd 0.683584(8) 0.384128(12) 0.687178(7) 0.0161 1.0000 Uani .
P2 P 0.76246(3) 0.43593(4) 0.77663(2) 0.0170 1.0000 Uani .
C3 C 0.69795(11) 0.52357(16) 0.83449(9) 0.0208 1.0000 Uani .
C4 C 0.62621(12) 0.45423(18) 0.86829(9) 0.0251 1.0000 Uani .
C5 C 0.56901(13) 0.5328(2) 0.91018(10) 0.0322 1.0000 Uani .
C6 C 0.62453(15) 0.5980(2) 0.96101(10) 0.0403 1.0000 Uani .
C7 C 0.69453(15) 0.6678(2) 0.92738(11) 0.0398 1.0000 Uani .
C8 C 0.75305(13) 0.59115(19) 0.88573(10) 0.0296 1.0000 Uani .
H82 H 0.7970 0.6369 0.8639 0.0354 1.0000 Uiso R
H81 H 0.7843 0.5380 0.9156 0.0357 1.0000 Uiso R
H72 H 0.7319 0.7044 0.9609 0.0481 1.0000 Uiso R
H71 H 0.6685 0.7266 0.9001 0.0480 1.0000 Uiso R
H62 H 0.6514 0.5446 0.9924 0.0479 1.0000 Uiso R
H61 H 0.5881 0.6494 0.9854 0.0480 1.0000 Uiso R
H52 H 0.5242 0.4881 0.9317 0.0388 1.0000 Uiso R
H51 H 0.5394 0.5878 0.8814 0.0382 1.0000 Uiso R
H42 H 0.6543 0.3976 0.8975 0.0298 1.0000 Uiso R
H41 H 0.5913 0.4145 0.8353 0.0292 1.0000 Uiso R
H31 H 0.6698 0.5773 0.8052 0.0238 1.0000 Uiso R
C9 C 0.81486(12) 0.31309(16) 0.81989(9) 0.0217 1.0000 Uani .
C10 C 0.85807(13) 0.33783(19) 0.88814(9) 0.0293 1.0000 Uani .
C11 C 0.90227(14) 0.2298(2) 0.91558(10) 0.0391 1.0000 Uani .
C12 C 0.83618(15) 0.1337(2) 0.92245(11) 0.0422 1.0000 Uani .
C13 C 0.79269(14) 0.1062(2) 0.85579(11) 0.0360 1.0000 Uani .
C14 C 0.75036(12) 0.21213(17) 0.82376(10) 0.0258 1.0000 Uani .
H142 H 0.7006 0.2360 0.8494 0.0295 1.0000 Uiso R
H141 H 0.7279 0.1935 0.7794 0.0306 1.0000 Uiso R
H132 H 0.8361 0.0775 0.8263 0.0424 1.0000 Uiso R
H131 H 0.7473 0.0471 0.8603 0.0431 1.0000 Uiso R
H122 H 0.8640 0.0653 0.9405 0.0502 1.0000 Uiso R
H121 H 0.7909 0.1585 0.9527 0.0505 1.0000 Uiso R
H112 H 0.9298 0.2467 0.9578 0.0463 1.0000 Uiso R
H111 H 0.9485 0.2066 0.8855 0.0460 1.0000 Uiso R
H102 H 0.9010 0.3994 0.8851 0.0341 1.0000 Uiso R
H101 H 0.8132 0.3613 0.9196 0.0344 1.0000 Uiso R
H91 H 0.8614 0.2897 0.7894 0.0249 1.0000 Uiso R
C15 C 0.85482(11) 0.52880(16) 0.75945(9) 0.0194 1.0000 Uani .
N16 N 0.93678(10) 0.50017(15) 0.77356(8) 0.0238 1.0000 Uani .
C17 C 0.98583(12) 0.59417(19) 0.75710(9) 0.0274 1.0000 Uani .
C18 C 0.93404(12) 0.67999(19) 0.73359(10) 0.0273 1.0000 Uani .
N19 N 0.84945(10) 0.63814(14) 0.73370(8) 0.0222 1.0000 Uani .
C20 C 0.77257(12) 0.70238(17) 0.71408(10) 0.0247 1.0000 Uani .
C21 C 0.72843(12) 0.68155(16) 0.65326(10) 0.0254 1.0000 Uani .
N22 N 0.76173(10) 0.60343(15) 0.60711(8) 0.0258 1.0000 Uani .
C23 C 0.70157(15) 0.5676(2) 0.55363(11) 0.0389 1.0000 Uani .
H232 H 0.7244 0.5011 0.5315 0.0574 1.0000 Uiso R
H231 H 0.6929 0.6272 0.5219 0.0572 1.0000 Uiso R
H233 H 0.6462 0.5473 0.5716 0.0568 1.0000 Uiso R
C24 C 0.84587(13) 0.63684(19) 0.57924(10) 0.0314 1.0000 Uani .
H241 H 0.8666 0.5743 0.5516 0.0474 1.0000 Uiso R
H242 H 0.8903 0.6514 0.6131 0.0465 1.0000 Uiso R
H243 H 0.8394 0.7035 0.5510 0.0464 1.0000 Uiso R
C25 C 0.64956(14) 0.74094(19) 0.64162(13) 0.0379 1.0000 Uani .
C26 C 0.61975(15) 0.8207(2) 0.68660(15) 0.0497 1.0000 Uani .
C27 C 0.66771(17) 0.8461(2) 0.74369(14) 0.0478 1.0000 Uani .
C28 C 0.74413(15) 0.78671(19) 0.75719(12) 0.0360 1.0000 Uani .
H281 H 0.7778 0.7996 0.7963 0.0438 1.0000 Uiso R
H271 H 0.6489 0.9009 0.7736 0.0569 1.0000 Uiso R
H261 H 0.5658 0.8588 0.6779 0.0596 1.0000 Uiso R
H251 H 0.6172 0.7264 0.6028 0.0447 1.0000 Uiso R
H181 H 0.9487 0.7530 0.7206 0.0330 1.0000 Uiso R
H171 H 1.0467 0.5960 0.7618 0.0325 1.0000 Uiso R
O29 O 0.57169(8) 0.48025(12) 0.71237(6) 0.0223 1.0000 Uani .
C30 C 0.50837(11) 0.49856(16) 0.67283(9) 0.0212 1.0000 Uani .
O31 O 0.44828(8) 0.57877(12) 0.68987(7) 0.0273 1.0000 Uani .
C32 C 0.46158(13) 0.63365(19) 0.75306(10) 0.0304 1.0000 Uani .
H323 H 0.4246 0.7016 0.7545 0.0457 1.0000 Uiso R
H321 H 0.5215 0.6550 0.7600 0.0451 1.0000 Uiso R
H322 H 0.4443 0.5833 0.7882 0.0458 1.0000 Uiso R
C33 C 0.48893(12) 0.44805(17) 0.61147(9) 0.0245 1.0000 Uani .
C34 C 0.54302(11) 0.36746(17) 0.58233(9) 0.0218 1.0000 Uani .
O35 O 0.61336(8) 0.32447(11) 0.60364(6) 0.0226 1.0000 Uani .
O36 O 0.51379(9) 0.33441(13) 0.52090(7) 0.0294 1.0000 Uani .
C37 C 0.57244(14) 0.2650(2) 0.48412(11) 0.0360 1.0000 Uani .
H371 H 0.5467 0.2564 0.4400 0.0535 1.0000 Uiso R
H372 H 0.6291 0.3027 0.4812 0.0535 1.0000 Uiso R
H373 H 0.5808 0.1925 0.5044 0.0538 1.0000 Uiso R
H331 H 0.4386 0.4728 0.5893 0.0297 1.0000 Uiso R
C38 C 0.78623(11) 0.29618(15) 0.65575(8) 0.0169 1.0000 Uani .
C39 C 0.86538(11) 0.34721(15) 0.63962(8) 0.0179 1.0000 Uani .
C40 C 0.93246(11) 0.28387(16) 0.61150(8) 0.0184 1.0000 Uani .
C41 C 1.01667(12) 0.34276(17) 0.59652(9) 0.0238 1.0000 Uani .
F42 F 1.00641(9) 0.42263(13) 0.55046(8) 0.0526 1.0000 Uani .
F43 F 1.05299(9) 0.39292(16) 0.64905(7) 0.0559 1.0000 Uani .
F44 F 1.07735(9) 0.27218(13) 0.57350(9) 0.0587 1.0000 Uani .
C45 C 0.92232(12) 0.16875(16) 0.59766(8) 0.0202 1.0000 Uani .
C46 C 0.84303(12) 0.11766(17) 0.61240(8) 0.0209 1.0000 Uani .
C47 C 0.77609(11) 0.17952(16) 0.64131(9) 0.0203 1.0000 Uani .
H471 H 0.7236 0.1432 0.6497 0.0232 1.0000 Uiso R
C48 C 0.83316(15) -0.00801(17) 0.59907(11) 0.0309 1.0000 Uani .
F49 F 0.87156(12) -0.07145(12) 0.64534(9) 0.0675 1.0000 Uani .
F50 F 0.75065(10) -0.04215(12) 0.59596(9) 0.0580 1.0000 Uani .
F51 F 0.86691(14) -0.03861(14) 0.54148(9) 0.0756 1.0000 Uani .
H451 H 0.9677 0.1256 0.5803 0.0233 1.0000 Uiso R
H391 H 0.8737 0.4247 0.6466 0.0202 1.0000 Uiso R

loop_
_atom_site_aniso_label
_atom_site_aniso_U_11
_atom_site_aniso_U_22
_atom_site_aniso_U_33
_atom_site_aniso_U_23
_atom_site_aniso_U_13
_atom_site_aniso_U_12
Pd1 0.01366(5) 0.01788(6) 0.01670(6) 0.00040(5) 0.00003(4) 0.00030(5)
P2 0.01445(19) 0.0207(2) 0.0159(2) -0.00051(17) 0.00050(16) 0.00122(17)
C3 0.0186(8) 0.0252(9) 0.0187(8) -0.0024(7) 0.0013(7) 0.0033(7)
C4 0.0217(9) 0.0317(10) 0.0220(9) 0.0016(8) 0.0054(7) 0.0035(8)
C5 0.0269(10) 0.0439(13) 0.0260(10) 0.0028(9) 0.0085(8) 0.0114(9)
C6 0.0415(12) 0.0551(16) 0.0246(10) -0.0091(10) 0.0058(9) 0.0180(11)
C7 0.0409(12) 0.0437(14) 0.0349(12) -0.0189(10) 0.0005(10) 0.0091(11)
C8 0.0263(9) 0.0358(12) 0.0267(10) -0.0107(8) -0.0006(8) 0.0030(8)
C9 0.0171(8) 0.0282(9) 0.0196(8) 0.0032(8) -0.0013(6) 0.0063(7)
C10 0.0263(9) 0.0423(12) 0.0191(9) 0.0013(8) -0.0022(7) 0.0073(9)
C11 0.0337(11) 0.0616(16) 0.0218(10) 0.0061(10) -0.0024(8) 0.0232(11)
C12 0.0465(13) 0.0483(15) 0.0321(11) 0.0173(11) 0.0096(10) 0.0266(12)
C13 0.0391(11) 0.0302(11) 0.0390(12) 0.0126(10) 0.0094(9) 0.0136(10)
C14 0.0255(9) 0.0257(10) 0.0264(10) 0.0075(8) 0.0033(7) 0.0059(8)
C15 0.0176(8) 0.0229(9) 0.0175(8) -0.0047(7) 0.0004(6) -0.0010(7)
N16 0.0168(7) 0.0343(9) 0.0203(8) -0.0021(7) -0.0007(6) -0.0009(7)
C17 0.0180(8) 0.0409(12) 0.0232(9) -0.0041(8) 0.0007(7) -0.0063(8)
C18 0.0225(9) 0.0328(11) 0.0266(10) -0.0051(8) 0.0033(7) -0.0097(8)
N19 0.0179(7) 0.0241(8) 0.0247(8) -0.0021(6) 0.0031(6) -0.0022(6)
C20 0.0207(9) 0.0209(9) 0.0327(10) 0.0031(8) 0.0071(7) 0.0005(7)
C21 0.0216(9) 0.0191(9) 0.0356(11) 0.0087(8) 0.0041(8) -0.0035(7)
N22 0.0275(8) 0.0230(8) 0.0269(8) 0.0045(7) -0.0022(6) -0.0036(7)
C23 0.0441(13) 0.0379(12) 0.0342(12) 0.0109(10) -0.0103(10) -0.0167(10)
C24 0.0299(10) 0.0367(12) 0.0278(10) 0.0014(9) 0.0038(8) -0.0023(9)
C25 0.0239(10) 0.0307(11) 0.0589(15) 0.0153(11) -0.0010(10) 0.0006(9)
C26 0.0250(11) 0.0370(13) 0.088(2) 0.0175(14) 0.0137(12) 0.0106(10)
C27 0.0465(14) 0.0300(12) 0.0684(18) 0.0022(12) 0.0297(13) 0.0111(11)
C28 0.0396(12) 0.0275(11) 0.0417(13) -0.0018(10) 0.0156(10) 0.0015(9)
O29 0.0174(6) 0.0273(7) 0.0223(6) -0.0021(5) -0.0010(5) 0.0047(5)
C30 0.0158(8) 0.0226(9) 0.0254(9) 0.0035(7) 0.0023(7) 0.0012(7)
O31 0.0204(6) 0.0305(8) 0.0307(7) -0.0035(6) -0.0019(5) 0.0085(6)
C32 0.0249(9) 0.0324(11) 0.0340(11) -0.0071(9) -0.0003(8) 0.0057(8)
C33 0.0172(8) 0.0313(10) 0.0247(9) 0.0001(8) -0.0036(7) 0.0032(7)
C34 0.0177(8) 0.0262(10) 0.0214(8) 0.0010(7) -0.0021(6) -0.0043(7)
O35 0.0200(6) 0.0247(7) 0.0230(6) -0.0042(5) -0.0031(5) 0.0006(5)
O36 0.0240(7) 0.0400(8) 0.0239(7) -0.0078(6) -0.0049(5) 0.0024(6)
C37 0.0295(11) 0.0499(14) 0.0285(11) -0.0131(10) -0.0001(8) 0.0010(10)
C38 0.0156(8) 0.0202(8) 0.0148(8) 0.0009(6) -0.0007(6) 0.0008(6)
C39 0.0205(8) 0.0162(8) 0.0169(8) 0.0005(6) 0.0009(6) -0.0013(6)
C40 0.0172(8) 0.0219(9) 0.0159(8) 0.0023(7) 0.0001(6) -0.0001(7)
C41 0.0192(8) 0.0279(10) 0.0243(9) 0.0017(8) 0.0035(7) -0.0011(7)
F42 0.0332(7) 0.0594(10) 0.0650(10) 0.0402(8) -0.0004(7) -0.0123(7)
F43 0.0426(8) 0.0879(12) 0.0373(7) -0.0132(8) 0.0045(6) -0.0400(9)
F44 0.0292(7) 0.0443(9) 0.1042(13) -0.0075(9) 0.0322(8) 0.0004(6)
C45 0.0215(8) 0.0213(9) 0.0178(8) 0.0006(7) 0.0011(6) 0.0037(7)
C46 0.0258(8) 0.0170(8) 0.0199(8) 0.0006(7) -0.0014(7) 0.0000(7)
C47 0.0181(8) 0.0217(9) 0.0209(8) 0.0021(7) -0.0001(7) -0.0026(7)
C48 0.0379(11) 0.0196(9) 0.0352(11) -0.0031(8) 0.0001(9) -0.0032(8)
F49 0.0932(13) 0.0196(7) 0.0875(13) 0.0105(8) -0.0427(10) -0.0007(8)
F50 0.0461(9) 0.0294(7) 0.0979(13) -0.0135(8) -0.0104(8) -0.0128(7)
F51 0.1239(16) 0.0352(9) 0.0699(11) -0.0270(8) 0.0478(11) -0.0189(10)

loop_
_atom_type_symbol
_atom_type_scat_dispersion_real
_atom_type_scat_dispersion_imag
_atom_type_scat_Cromer_Mann_a1
_atom_type_scat_Cromer_Mann_b1
_atom_type_scat_Cromer_Mann_a2
_atom_type_scat_Cromer_Mann_b2
_atom_type_scat_Cromer_Mann_a3
_atom_type_scat_Cromer_Mann_b3
_atom_type_scat_Cromer_Mann_a4
_atom_type_scat_Cromer_Mann_b4
_atom_type_scat_Cromer_Mann_c
_atom_type_scat_source
C 0.0033 0.0016 2.3100 20.8439 1.0200 10.2075 1.5886 0.5687 0.8650 51.6512 0.2156 'International Tables Vol C 4.2.6.8 and 6.1.1.4'
H 0.0000 0.0000 0.4930 10.5109 0.3229 26.1257 0.1402 3.1424 0.0408 57.7998 0.0030 'International Tables Vol C 4.2.6.8 and 6.1.1.4'
N 0.0061 0.0033 12.2126 0.0057 3.1322 9.8933 2.0125 28.9975 1.1663 0.5826 -11.5290 'International Tables Vol C 4.2.6.8 and 6.1.1.4'
O 0.0106 0.0060 3.0485 13.2771 2.2868 5.7011 1.5463 0.3239 0.8670 32.9089 0.2508 'International Tables Vol C 4.2.6.8 and 6.1.1.4'
Cl 0.1484 0.1585 11.4604 0.0104 7.1964 1.1662 6.2556 18.5194 1.6455 47.7784 -9.5574 'International Tables Vol C 4.2.6.8 and 6.1.1.4'
Pd -0.9988 1.0072 19.3319 0.6987 15.5017 7.9893 5.2954 25.2052 0.6058 76.8986 5.2659 'International Tables Vol C 4.2.6.8 and 6.1.1.4'
P 0.1023 0.0942 6.4345 1.9067 4.1791 27.1570 1.7800 0.5260 1.4908 68.1645 1.1149 'International Tables Vol C 4.2.6.8 and 6.1.1.4'
F 0.0171 0.0103 3.5392 10.2825 2.6412 4.2944 1.5170 0.2615 1.0243 26.1476 0.2776 'International Tables Vol C 4.2.6.8 and 6.1.1.4'

loop_
_geom_angle_atom_site_label_1
_geom_angle_atom_site_label_2
_geom_angle_atom_site_label_3
_geom_angle
_geom_angle_publ_flag
P2 Pd1 O29 94.87(4) yes
P2 Pd1 O35 176.13(4) yes
O29 Pd1 O35 88.24(5) yes
P2 Pd1 C38 89.09(5) yes
O29 Pd1 C38 175.31(6) yes
O35 Pd1 C38 87.91(6) yes
Pd1 P2 C3 112.03(6) yes
Pd1 P2 C9 113.00(6) yes
C3 P2 C9 111.14(8) yes
Pd1 P2 C15 114.40(6) yes
C3 P2 C15 102.57(8) yes
C9 P2 C15 102.92(8) yes
P2 C3 C4 112.64(13) yes
P2 C3 C8 114.64(12) yes
C4 C3 C8 110.90(15) yes
P2 C3 H31 102.2 no
C4 C3 H31 107.8 no
C8 C3 H31 108.0 no
C3 C4 C5 110.59(17) yes
C3 C4 H42 108.5 no
C5 C4 H42 108.6 no
C3 C4 H41 109.7 no
C5 C4 H41 110.9 no
H42 C4 H41 108.6 no
C4 C5 C6 110.85(17) yes
C4 C5 H52 110.0 no
C6 C5 H52 110.8 no
C4 C5 H51 109.2 no
C6 C5 H51 108.5 no
H52 C5 H51 107.5 no
C5 C6 C7 110.75(17) yes
C5 C6 H62 109.8 no
C7 C6 H62 110.2 no
C5 C6 H61 109.7 no
C7 C6 H61 108.5 no
H62 C6 H61 107.9 no
C6 C7 C8 111.1(2) yes
C6 C7 H72 109.4 no
C8 C7 H72 107.4 no
C6 C7 H71 110.8 no
C8 C7 H71 110.0 no
H72 C7 H71 108.1 no
C3 C8 C7 110.64(16) yes
C3 C8 H82 110.5 no
C7 C8 H82 110.2 no
C3 C8 H81 109.9 no
C7 C8 H81 108.3 no
H82 C8 H81 107.2 no
P2 C9 C10 116.58(14) yes
P2 C9 C14 110.34(12) yes
C10 C9 C14 111.02(16) yes
P2 C9 H91 103.2 no
C10 C9 H91 108.0 no
C14 C9 H91 106.9 no
C9 C10 C11 110.20(17) yes
C9 C10 H102 110.8 no
C11 C10 H102 109.8 no
C9 C10 H101 109.8 no
C11 C10 H101 107.7 no
H102 C10 H101 108.4 no
C10 C11 C12 110.77(17) yes
C10 C11 H112 109.4 no
C12 C11 H112 110.4 no
C10 C11 H111 108.8 no
C12 C11 H111 110.0 no
H112 C11 H111 107.5 no
C11 C12 C13 110.61(18) yes
C11 C12 H122 110.8 no
C13 C12 H122 109.7 no
C11 C12 H121 108.6 no
C13 C12 H121 108.3 no
H122 C12 H121 108.7 no
C12 C13 C14 112.00(19) yes
C12 C13 H132 109.2 no
C14 C13 H132 108.0 no
C12 C13 H131 111.1 no
C14 C13 H131 108.4 no
H132 C13 H131 108.0 no
C9 C14 C13 112.07(16) yes
C9 C14 H142 108.5 no
C13 C14 H142 109.6 no
C9 C14 H141 109.6 no
C13 C14 H141 110.1 no
H142 C14 H141 106.9 no
P2 C15 N16 122.92(15) yes
P2 C15 N19 125.73(13) yes
N16 C15 N19 111.27(16) yes
C15 N16 C17 105.38(17) yes
N16 C17 C18 110.99(16) yes
N16 C17 H171 122.8 no
C18 C17 H171 126.2 no
C17 C18 N19 106.01(18) yes
C17 C18 H181 129.8 no
N19 C18 H181 124.1 no
C18 N19 C15 106.31(16) yes
C18 N19 C20 124.85(17) yes
C15 N19 C20 128.73(15) yes
N19 C20 C21 121.31(17) yes
N19 C20 C28 117.48(19) yes
C21 C20 C28 121.21(19) yes
C20 C21 N22 121.09(17) yes
C20 C21 C25 116.8(2) yes
N22 C21 C25 122.1(2) yes
C21 N22 C23 116.35(17) yes
C21 N22 C24 114.53(16) yes
C23 N22 C24 109.46(16) yes
N22 C23 H232 110.2 no
N22 C23 H231 111.3 no
H232 C23 H231 108.7 no
N22 C23 H233 109.6 no
H232 C23 H233 108.0 no
H231 C23 H233 109.0 no
N22 C24 H241 108.6 no
N22 C24 H242 112.4 no
H241 C24 H242 107.7 no
N22 C24 H243 111.1 no
H241 C24 H243 107.1 no
H242 C24 H243 109.6 no
C21 C25 C26 121.1(2) yes
C21 C25 H251 119.1 no
C26 C25 H251 119.8 no
C25 C26 C27 121.0(2) yes
C25 C26 H261 119.4 no
C27 C26 H261 119.6 no
C26 C27 C28 119.0(2) yes
C26 C27 H271 121.5 no
C28 C27 H271 119.4 no
C20 C28 C27 120.5(2) yes
C20 C28 H281 117.7 no
C27 C28 H281 121.7 no
Pd1 O29 C30 123.41(12) yes
O29 C30 O31 118.00(17) yes
O29 C30 C33 129.39(17) yes
O31 C30 C33 112.61(16) yes
C30 O31 C32 116.71(14) yes
O31 C32 H323 108.7 no
O31 C32 H321 111.1 no
H323 C32 H321 109.7 no
O31 C32 H322 110.3 no
H323 C32 H322 107.8 no
H321 C32 H322 109.3 no
C30 C33 C34 123.00(17) yes
C30 C33 H331 116.9 no
C34 C33 H331 120.1 no
C33 C34 O35 129.69(17) yes
C33 C34 O36 113.04(16) yes
O35 C34 O36 117.26(17) yes
Pd1 O35 C34 124.13(12) yes
C34 O36 C37 115.95(15) yes
O36 C37 H371 106.9 no
O36 C37 H372 110.1 no
H371 C37 H372 109.3 no
O36 C37 H373 111.1 no
H371 C37 H373 110.6 no
H372 C37 H373 108.7 no
Pd1 C38 C39 123.25(13) yes
Pd1 C38 C47 118.94(13) yes
C39 C38 C47 117.35(16) yes
C38 C39 C40 121.21(16) yes
C38 C39 H391 120.0 no
C40 C39 H391 118.7 no
C39 C40 C41 118.81(16) yes
C39 C40 C45 121.23(16) yes
C41 C40 C45 119.96(16) yes
C40 C41 F42 112.23(15) yes
C40 C41 F43 112.80(15) yes
F42 C41 F43 106.97(18) yes
C40 C41 F44 113.27(17) yes
F42 C41 F44 105.19(16) yes
F43 C41 F44 105.79(17) yes
C40 C45 C46 117.96(17) yes
C40 C45 H451 121.4 no
C46 C45 H451 120.6 no
C45 C46 C47 121.35(18) yes
C45 C46 C48 117.81(17) yes
C47 C46 C48 120.78(17) yes
C38 C47 C46 120.89(17) yes
C38 C47 H471 119.9 no
C46 C47 H471 119.2 no
C46 C48 F49 112.44(17) yes
C46 C48 F50 113.29(18) yes
F49 C48 F50 105.74(19) yes
C46 C48 F51 112.33(18) yes
F49 C48 F51 107.0(2) yes
F50 C48 F51 105.46(19) yes

loop_
_geom_bond_atom_site_label_1
_geom_bond_atom_site_label_2
_geom_bond_distance
_geom_bond_publ_flag
Pd1 P2 2.2278(5) yes
Pd1 O29 2.1148(12) yes
Pd1 O35 2.0936(12) yes
Pd1 C38 1.9889(17) yes
P2 C3 1.8526(18) yes
P2 C9 1.8492(18) yes
P2 C15 1.8175(18) yes
C3 C4 1.534(3) yes
C3 C8 1.534(3) yes
C3 H31 0.955 no
C4 C5 1.533(3) yes
C4 H42 0.978 no
C4 H41 0.961 no
C5 C6 1.518(3) yes
C5 H52 0.970 no
C5 H51 0.970 no
C6 C7 1.516(3) yes
C6 H62 0.973 no
C6 H61 0.961 no
C7 C8 1.529(3) yes
C7 H72 0.972 no
C7 H71 0.959 no
C8 H82 0.970 no
C8 H81 0.980 no
C9 C10 1.539(2) yes
C9 C14 1.538(3) yes
C9 H91 0.988 no
C10 C11 1.526(3) yes
C10 H102 0.975 no
C10 H101 0.984 no
C11 C12 1.517(4) yes
C11 H112 0.961 no
C11 H111 0.980 no
C12 C13 1.519(3) yes
C12 H122 0.970 no
C12 H121 0.977 no
C13 C14 1.530(3) yes
C13 H132 0.962 no
C13 H131 0.983 no
C14 H142 0.970 no
C14 H141 0.974 no
C15 N16 1.319(2) yes
C15 N19 1.379(2) yes
N16 C17 1.373(3) yes
C17 C18 1.354(3) yes
C17 H171 0.932 no
C18 N19 1.380(2) yes
C18 H181 0.920 no
N19 C20 1.439(2) yes
C20 C21 1.406(3) yes
C20 C28 1.389(3) yes
C21 N22 1.406(3) yes
C21 C25 1.403(3) yes
N22 C23 1.460(2) yes
N22 C24 1.467(2) yes
C23 H232 0.964 no
C23 H231 0.952 no
C23 H233 0.957 no
C24 H241 0.976 no
C24 H242 0.965 no
C24 H243 0.967 no
C25 C26 1.384(4) yes
C25 H251 0.931 no
C26 C27 1.382(4) yes
C26 H261 0.948 no
C27 C28 1.377(3) yes
C27 H271 0.930 no
C28 H281 0.943 no
O29 C30 1.256(2) yes
C30 O31 1.360(2) yes
C30 C33 1.396(3) yes
O31 C32 1.436(2) yes
C32 H323 0.974 no
C32 H321 0.954 no
C32 H322 0.962 no
C33 C34 1.391(3) yes
C33 H331 0.925 no
C34 O35 1.251(2) yes
C34 O36 1.362(2) yes
O36 C37 1.428(2) yes
C37 H371 0.969 no
C37 H372 0.973 no
C37 H373 0.946 no
C38 C39 1.392(2) yes
C38 C47 1.399(2) yes
C39 C40 1.394(2) yes
C39 H391 0.923 no
C40 C41 1.494(2) yes
C40 C45 1.379(3) yes
C41 F42 1.322(2) yes
C41 F43 1.320(2) yes
C41 F44 1.331(2) yes
C45 C46 1.387(2) yes
C45 H451 0.931 no
C46 C47 1.390(2) yes
C46 C48 1.497(3) yes
C47 H471 0.926 no
C48 F49 1.317(3) yes
C48 F50 1.320(2) yes
C48 F51 1.331(3) yes

loop_
_geom_hbond_atom_site_label_D
_geom_hbond_atom_site_label_H
_geom_hbond_atom_site_label_A
_geom_hbond_angle_DHA
_geom_hbond_distance_DH
_geom_hbond_distance_HA
_geom_hbond_distance_DA
_geom_hbond_publ_flag
C24 H242 C18 150.00 0.965 2.527 3.399(3) yes
